data_4079611
loop_
_publ_author_name
'Fischer, Reinald'
'Suxdorf, Regina'
'G\"orls, Helmar'
'Westerhausen, Matthias'

_publ_section_title
;
 Synthesis, Crystal Structures, and Solution Behavior of Organomagnesium
 Derivatives of Alkane-1,4-diide as Well as -1,5-diide
;
_journal_issue 21
_journal_name_full Organometallics
_journal_page_first 7579
_journal_paper_doi 10.1021/om300880f
_journal_volume 31
_journal_year 2012
_chemical_formula_moiety 'C32 H64 Mg2 O4'
_chemical_formula_sum 'C32 H64 Mg2 O4'
_chemical_formula_weight 561.45
_space_group_IT_number 14
_symmetry_cell_setting monoclinic
_symmetry_space_group_name_Hall '-P 2ybc'
_symmetry_space_group_name_H-M 'P 1 21/c 1'
_atom_sites_solution_hydrogens geom
_atom_sites_solution_primary direct
_atom_sites_solution_secondary difmap
_audit_creation_method SHELXL-97
_cell_angle_alpha 90.00
_cell_angle_beta 116.776(1)
_cell_angle_gamma 90.00
_cell_formula_units_Z 4
_cell_length_a 19.5821(4)
_cell_length_b 10.7592(2)
_cell_length_c 18.7599(4)
_cell_measurement_reflns_used 20193
_cell_measurement_temperature 133(2)
_cell_measurement_theta_max 27.47
_cell_measurement_theta_min 3.08
_cell_volume 3528.67(13)
_computing_cell_refinement DENZO
_computing_data_collection COLLECT
_computing_data_reduction DENZO
_computing_molecular_graphics SHELXTL/PC
_computing_publication_material SHELXL-97
_computing_structure_refinement 'SHELXL-97 (Sheldrick, 2008)'
_computing_structure_solution 'SHELXS-97 (Sheldrick, 2008)'
_diffrn_ambient_temperature 133(2)
_diffrn_measured_fraction_theta_full 0.992
_diffrn_measured_fraction_theta_max 0.992
_diffrn_measurement_device_type KappaCCD
_diffrn_measurement_method 'phi- + omega-scan'
_diffrn_radiation_monochromator graphite
_diffrn_radiation_source 'fine-focus sealed tube'
_diffrn_radiation_type MoK\a
_diffrn_radiation_wavelength 0.71073
_diffrn_reflns_av_R_equivalents 0.0435
_diffrn_reflns_av_sigmaI/netI 0.0459
_diffrn_reflns_limit_h_max 24
_diffrn_reflns_limit_h_min -25
_diffrn_reflns_limit_k_max 13
_diffrn_reflns_limit_k_min -13
_diffrn_reflns_limit_l_max 21
_diffrn_reflns_limit_l_min -24
_diffrn_reflns_number 20193
_diffrn_reflns_theta_full 27.47
_diffrn_reflns_theta_max 27.47
_diffrn_reflns_theta_min 3.08
_exptl_absorpt_coefficient_mu 0.098
_exptl_absorpt_correction_type none
_exptl_crystal_colour colourless
_exptl_crystal_density_diffrn 1.057
_exptl_crystal_density_method 'not measured'
_exptl_crystal_description prism
_exptl_crystal_F_000 1248
_exptl_crystal_size_max 0.06
_exptl_crystal_size_mid 0.05
_exptl_crystal_size_min 0.04
_refine_diff_density_max 1.305
_refine_diff_density_min -1.151
_refine_diff_density_rms 0.066
_refine_ls_extinction_method none
_refine_ls_goodness_of_fit_ref 1.043
_refine_ls_hydrogen_treatment constr
_refine_ls_matrix_type full
_refine_ls_number_parameters 339
_refine_ls_number_reflns 8004
_refine_ls_number_restraints 0
_refine_ls_restrained_S_all 1.043
_refine_ls_R_factor_all 0.1167
_refine_ls_R_factor_gt 0.0841
_refine_ls_shift/su_max 0.001
_refine_ls_shift/su_mean 0.000
_refine_ls_structure_factor_coef Fsqd
_refine_ls_weighting_details 'calc w=1/[\s^2^(Fo^2^)+(0.0731P)^2^+7.2037P] where P=(Fo^2^+2Fc^2^)/3'
_refine_ls_weighting_scheme calc
_refine_ls_wR_factor_gt 0.1948
_refine_ls_wR_factor_ref 0.2190
_reflns_number_gt 5882
_reflns_number_total 8006
_reflns_threshold_expression >2sigma(I)
_cod_data_source_file om300880f_si_001.cif
_cod_data_source_block FO4680
_cod_original_cell_volume 3528.67(12)
_cod_original_sg_symbol_H-M 'P 21/c'
_cod_database_code 4079611

loop_
_symmetry_equiv_pos_as_xyz
'x, y, z'
'-x, y+1/2, -z+1/2'
'-x, -y, -z'
'x, -y-1/2, z-1/2'

loop_
_atom_site_label
_atom_site_type_symbol
_atom_site_fract_x
_atom_site_fract_y
_atom_site_fract_z
_atom_site_U_iso_or_equiv
_atom_site_adp_type
_atom_site_occupancy
_atom_site_symmetry_multiplicity
_atom_site_calc_flag
_atom_site_refinement_flags
Mg1 Mg 0.81191(5) 0.63570(9) 1.22062(6) 0.0286(2) Uani 1 1 d .
Mg2 Mg 0.69083(5) 0.28417(9) 1.02726(5) 0.0241(2) Uani 1 1 d .
O1 O 0.88626(12) 0.5239(2) 1.31351(13) 0.0422(6) Uani 1 1 d .
O2 O 0.86273(15) 0.7901(2) 1.29380(13) 0.0477(6) Uani 1 1 d .
O3 O 0.64800(12) 0.12899(19) 0.95297(12) 0.0352(5) Uani 1 1 d .
O4 O 0.64048(12) 0.3945(2) 0.92563(12) 0.0350(5) Uani 1 1 d .
C1 C 0.69416(17) 0.6269(3) 1.20251(18) 0.0342(7) Uani 1 1 d .
C2 C 0.64813(16) 0.5271(3) 1.14122(17) 0.0316(6) Uani 1 1 d .
H2A H 0.5931 0.5425 1.1242 0.038 Uiso 1 1 calc R
H2B H 0.6570 0.5379 1.0937 0.038 Uiso 1 1 calc R
C3 C 0.66518(17) 0.3918(3) 1.16823(17) 0.0309(6) Uani 1 1 d .
H3A H 0.6450 0.3758 1.2072 0.037 Uiso 1 1 calc R
H3B H 0.7214 0.3815 1.1969 0.037 Uiso 1 1 calc R
C4 C 0.63309(15) 0.2916(3) 1.10302(16) 0.0270(6) Uani 1 1 d .
C5 C 0.6812(2) 0.6132(4) 1.2766(2) 0.0457(8) Uani 1 1 d .
H5A H 0.6262 0.6150 1.2608 0.069 Uiso 1 1 calc R
H5B H 0.7064 0.6819 1.3135 0.069 Uiso 1 1 calc R
H5C H 0.7027 0.5341 1.3030 0.069 Uiso 1 1 calc R
C6 C 0.6614(2) 0.7541(3) 1.1650(2) 0.0463(8) Uani 1 1 d .
H6A H 0.6072 0.7584 1.1527 0.069 Uiso 1 1 calc R
H6B H 0.6666 0.7644 1.1157 0.069 Uiso 1 1 calc R
H6C H 0.6896 0.8203 1.2026 0.069 Uiso 1 1 calc R
C7 C 0.64991(19) 0.1660(3) 1.14651(19) 0.0370(7) Uani 1 1 d .
H7A H 0.6249 0.1629 1.1814 0.055 Uiso 1 1 calc R
H7B H 0.7053 0.1563 1.1786 0.055 Uiso 1 1 calc R
H7C H 0.6303 0.0987 1.1072 0.055 Uiso 1 1 calc R
C8 C 0.54583(16) 0.3030(3) 1.05935(18) 0.0331(6) Uani 1 1 d .
H8A H 0.5252 0.2984 1.0981 0.050 Uiso 1 1 calc R
H8B H 0.5247 0.2351 1.0207 0.050 Uiso 1 1 calc R
H8C H 0.5318 0.3828 1.0313 0.050 Uiso 1 1 calc R
C9 C 0.84427(17) 0.6411(3) 1.12285(18) 0.0307(6) Uani 1 1 d .
C10 C 0.81747(17) 0.5193(3) 1.07574(18) 0.0301(6) Uani 1 1 d .
H10A H 0.7609 0.5175 1.0504 0.036 Uiso 1 1 calc R
H10B H 0.8330 0.5204 1.0323 0.036 Uiso 1 1 calc R
C11 C 0.84690(16) 0.3991(3) 1.12279(19) 0.0317(6) Uani 1 1 d .
H11A H 0.8352 0.4013 1.1689 0.038 Uiso 1 1 calc R
H11B H 0.9033 0.3979 1.1445 0.038 Uiso 1 1 calc R
C12 C 0.81562(16) 0.2766(3) 1.07772(19) 0.0323(6) Uani 1 1 d .
C13 C 0.8029(2) 0.7466(3) 1.06524(19) 0.0375(7) Uani 1 1 d .
H13A H 0.8139 0.7423 1.0192 0.056 Uiso 1 1 calc R
H13B H 0.8207 0.8264 1.0925 0.056 Uiso 1 1 calc R
H13C H 0.7477 0.7387 1.0470 0.056 Uiso 1 1 calc R
C14 C 0.93014(18) 0.6571(3) 1.1478(2) 0.0379(7) Uani 1 1 d .
H14A H 0.9385 0.6580 1.1001 0.057 Uiso 1 1 calc R
H14B H 0.9586 0.5880 1.1824 0.057 Uiso 1 1 calc R
H14C H 0.9480 0.7357 1.1767 0.057 Uiso 1 1 calc R
C15 C 0.8506(2) 0.2546(3) 1.0207(3) 0.0489(9) Uani 1 1 d .
H15A H 0.9065 0.2534 1.0509 0.073 Uiso 1 1 calc R
H15B H 0.8350 0.3216 0.9811 0.073 Uiso 1 1 calc R
H15C H 0.8327 0.1748 0.9935 0.073 Uiso 1 1 calc R
C16 C 0.84585(18) 0.1727(3) 1.1403(2) 0.0462(9) Uani 1 1 d .
H16A H 0.9015 0.1799 1.1708 0.069 Uiso 1 1 calc R
H16B H 0.8329 0.0918 1.1135 0.069 Uiso 1 1 calc R
H16C H 0.8225 0.1800 1.1766 0.069 Uiso 1 1 calc R
C17 C 0.87099(17) 0.4346(3) 1.36214(19) 0.0350(7) Uani 1 1 d .
H17A H 0.8258 0.3832 1.3290 0.042 Uiso 1 1 calc R
H17B H 0.8618 0.4770 1.4038 0.042 Uiso 1 1 calc R
C18 C 0.94254(19) 0.3556(3) 1.3993(2) 0.0451(8) Uani 1 1 d .
H18A H 0.9394 0.2843 1.3646 0.054 Uiso 1 1 calc R
H18B H 0.9514 0.3242 1.4524 0.054 Uiso 1 1 calc R
C19 C 1.00508(19) 0.4459(3) 1.4063(2) 0.0433(8) Uani 1 1 d .
H19A H 1.0192 0.5026 1.4524 0.052 Uiso 1 1 calc R
H19B H 1.0513 0.4016 1.4112 0.052 Uiso 1 1 calc R
C20 C 0.96756(19) 0.5126(4) 1.3307(2) 0.0522(10) Uani 1 1 d .
H20A H 0.9723 0.4658 1.2877 0.063 Uiso 1 1 calc R
H20B H 0.9907 0.5958 1.3352 0.063 Uiso 1 1 calc R
C21 C 0.8826(3) 0.7988(4) 1.3778(2) 0.0726(15) Uani 1 1 d .
H21A H 0.9203 0.7340 1.4085 0.087 Uiso 1 1 calc R
H21B H 0.8366 0.7884 1.3863 0.087 Uiso 1 1 calc R
C22 C 0.9162(2) 0.9260(4) 1.4035(2) 0.0528(10) Uani 1 1 d .
H22A H 0.9720 0.9257 1.4209 0.063 Uiso 1 1 calc R
H22B H 0.9063 0.9580 1.4474 0.063 Uiso 1 1 calc R
C23 C 0.8747(3) 1.0017(4) 1.3287(3) 0.0560(10) Uani 1 1 d .
H23A H 0.9048 1.0757 1.3289 0.067 Uiso 1 1 calc R
H23B H 0.8240 1.0288 1.3225 0.067 Uiso 1 1 calc R
C24 C 0.8668(2) 0.9122(3) 1.2638(2) 0.0495(9) Uani 1 1 d .
H24A H 0.8198 0.9300 1.2141 0.059 Uiso 1 1 calc R
H24B H 0.9115 0.9183 1.2526 0.059 Uiso 1 1 calc R
C25 C 0.5715(2) 0.1197(4) 0.8892(2) 0.0550(10) Uani 1 1 d .
H25A H 0.5718 0.1196 0.8366 0.066 Uiso 1 1 calc R
H25B H 0.5395 0.1897 0.8910 0.066 Uiso 1 1 calc R
C26 C 0.5429(2) 0.0007(4) 0.9037(3) 0.0773(15) Uani 1 1 d .
H26A H 0.5031 -0.0341 0.8531 0.093 Uiso 1 1 calc R
H26B H 0.5207 0.0118 0.9414 0.093 Uiso 1 1 calc R
C27 C 0.6104(2) -0.0824(4) 0.9382(3) 0.0594(11) Uani 1 1 d .
H27A H 0.6146 -0.1321 0.8960 0.071 Uiso 1 1 calc R
H27B H 0.6071 -0.1395 0.9779 0.071 Uiso 1 1 calc R
C28 C 0.67759(19) 0.0044(3) 0.9774(2) 0.0381(7) Uani 1 1 d .
H28A H 0.7007 -0.0036 1.0362 0.046 Uiso 1 1 calc R
H28B H 0.7171 -0.0149 0.9599 0.046 Uiso 1 1 calc R
C29 C 0.5872(3) 0.4958(4) 0.9101(3) 0.0646(7) Uani 1 1 d .
H29A H 0.6070 0.5561 0.9547 0.078 Uiso 1 1 calc R
H29B H 0.5371 0.4643 0.9034 0.078 Uiso 1 1 calc R
C30 C 0.5792(3) 0.5549(4) 0.8360(3) 0.0646(7) Uani 1 1 d .
H30A H 0.5751 0.6463 0.8388 0.078 Uiso 1 1 calc R
H30B H 0.5333 0.5235 0.7893 0.078 Uiso 1 1 calc R
C31 C 0.6508(3) 0.5196(4) 0.8301(3) 0.0646(7) Uani 1 1 d .
H31A H 0.6419 0.5179 0.7738 0.078 Uiso 1 1 calc R
H31B H 0.6930 0.5780 0.8606 0.078 Uiso 1 1 calc R
C32 C 0.6673(3) 0.3959(5) 0.8652(3) 0.0670(13) Uani 1 1 d .
H32A H 0.6404 0.3321 0.8240 0.080 Uiso 1 1 calc R
H32B H 0.7229 0.3790 0.8894 0.080 Uiso 1 1 calc R

loop_
_atom_site_aniso_label
_atom_site_aniso_U_11
_atom_site_aniso_U_22
_atom_site_aniso_U_33
_atom_site_aniso_U_23
_atom_site_aniso_U_13
_atom_site_aniso_U_12
Mg1 0.0274(5) 0.0286(5) 0.0269(5) -0.0025(4) 0.0096(4) -0.0070(4)
Mg2 0.0221(4) 0.0244(5) 0.0260(4) -0.0005(4) 0.0109(4) -0.0009(4)
O1 0.0274(11) 0.0510(14) 0.0390(12) 0.0132(11) 0.0069(9) -0.0090(10)
O2 0.0658(16) 0.0390(13) 0.0327(12) -0.0095(10) 0.0174(11) -0.0218(12)
O3 0.0313(11) 0.0305(11) 0.0339(11) -0.0066(9) 0.0060(9) -0.0013(9)
O4 0.0403(12) 0.0388(12) 0.0317(11) 0.0088(9) 0.0212(9) 0.0098(10)
C1 0.0335(15) 0.0357(16) 0.0362(16) -0.0084(13) 0.0181(13) -0.0044(13)
C2 0.0250(13) 0.0376(16) 0.0315(14) -0.0030(12) 0.0119(12) -0.0016(12)
C3 0.0314(14) 0.0364(16) 0.0259(13) -0.0017(12) 0.0136(12) -0.0013(12)
C4 0.0231(13) 0.0306(14) 0.0270(13) -0.0002(11) 0.0110(11) -0.0030(11)
C5 0.0455(19) 0.056(2) 0.0442(18) -0.0184(17) 0.0279(16) -0.0090(17)
C6 0.0430(19) 0.0386(18) 0.056(2) -0.0092(16) 0.0215(17) 0.0016(15)
C7 0.0379(16) 0.0369(17) 0.0363(16) 0.0034(13) 0.0169(14) -0.0010(14)
C8 0.0247(14) 0.0371(16) 0.0385(16) -0.0032(13) 0.0151(12) -0.0029(12)
C9 0.0306(14) 0.0256(14) 0.0359(15) -0.0007(12) 0.0150(12) -0.0049(12)
C10 0.0299(14) 0.0279(14) 0.0337(15) -0.0015(12) 0.0154(12) -0.0039(12)
C11 0.0233(13) 0.0281(14) 0.0409(16) -0.0026(12) 0.0120(12) -0.0012(11)
C12 0.0264(14) 0.0260(14) 0.0485(17) -0.0043(13) 0.0204(13) -0.0012(12)
C13 0.0467(18) 0.0309(16) 0.0359(16) -0.0005(13) 0.0195(14) -0.0024(14)
C14 0.0351(16) 0.0321(16) 0.0482(18) -0.0038(14) 0.0204(14) -0.0096(13)
C15 0.0419(19) 0.0435(19) 0.076(3) -0.0177(18) 0.0397(19) -0.0068(15)
C16 0.0275(15) 0.0298(16) 0.069(2) -0.0008(16) 0.0109(16) 0.0025(13)
C17 0.0291(15) 0.0370(17) 0.0369(16) 0.0055(13) 0.0129(13) -0.0039(13)
C18 0.0391(18) 0.0370(18) 0.060(2) -0.0002(16) 0.0232(16) 0.0004(15)
C19 0.0322(16) 0.0389(18) 0.053(2) -0.0098(15) 0.0138(15) -0.0012(14)
C20 0.0292(16) 0.063(2) 0.060(2) 0.0055(19) 0.0162(16) -0.0088(16)
C21 0.113(4) 0.062(3) 0.0358(19) -0.0150(19) 0.028(2) -0.038(3)
C22 0.060(2) 0.050(2) 0.045(2) -0.0203(17) 0.0208(18) -0.0142(19)
C23 0.064(3) 0.043(2) 0.066(3) -0.0153(19) 0.034(2) -0.0070(19)
C24 0.074(3) 0.0304(17) 0.0459(19) -0.0098(15) 0.0283(19) -0.0175(17)
C25 0.0423(19) 0.046(2) 0.049(2) -0.0035(17) -0.0034(16) -0.0076(17)
C26 0.042(2) 0.059(3) 0.105(4) 0.010(3) 0.009(2) -0.016(2)
C27 0.053(2) 0.044(2) 0.069(3) 0.0011(19) 0.017(2) -0.0166(18)
C28 0.0388(17) 0.0275(15) 0.0463(18) -0.0058(13) 0.0175(14) -0.0022(13)
C29 0.0902(19) 0.0616(15) 0.0548(14) 0.0191(12) 0.0438(14) 0.0217(14)
C30 0.0902(19) 0.0616(15) 0.0548(14) 0.0191(12) 0.0438(14) 0.0217(14)
C31 0.0902(19) 0.0616(15) 0.0548(14) 0.0191(12) 0.0438(14) 0.0217(14)
C32 0.093(3) 0.080(3) 0.055(2) 0.030(2) 0.057(2) 0.040(3)

loop_
_atom_type_symbol
_atom_type_description
_atom_type_scat_dispersion_real
_atom_type_scat_dispersion_imag
_atom_type_scat_source
C C 0.0033 0.0016 'International Tables Vol C Tables 4.2.6.8 and 6.1.1.4'
H H 0.0000 0.0000 'International Tables Vol C Tables 4.2.6.8 and 6.1.1.4'
O O 0.0106 0.0060 'International Tables Vol C Tables 4.2.6.8 and 6.1.1.4'
Mg Mg 0.0486 0.0363 'International Tables Vol C Tables 4.2.6.8 and 6.1.1.4'

loop_
_geom_angle_atom_site_label_1
_geom_angle_atom_site_label_2
_geom_angle_atom_site_label_3
_geom_angle
O1 Mg1 O2 87.89(10)
O1 Mg1 C1 113.48(11)
O2 Mg1 C1 107.06(12)
O1 Mg1 C9 111.05(11)
O2 Mg1 C9 107.19(11)
C1 Mg1 C9 123.73(12)
O4 Mg2 O3 87.85(9)
O4 Mg2 C4 113.95(10)
O3 Mg2 C4 107.06(11)
O4 Mg2 C12 113.19(11)
O3 Mg2 C12 107.03(10)
C4 Mg2 C12 121.69(12)
C17 O1 C20 108.4(2)
C17 O1 Mg1 130.39(18)
C20 O1 Mg1 120.6(2)
C24 O2 C21 109.3(3)
C24 O2 Mg1 123.9(2)
C21 O2 Mg1 125.4(2)
C25 O3 C28 108.5(2)
C25 O3 Mg2 124.3(2)
C28 O3 Mg2 122.92(18)
C29 O4 C32 108.5(3)
C29 O4 Mg2 128.1(2)
C32 O4 Mg2 122.3(2)
C5 C1 C2 109.4(3)
C5 C1 C6 107.2(3)
C2 C1 C6 107.2(3)
C5 C1 Mg1 117.4(2)
C2 C1 Mg1 111.8(2)
C6 C1 Mg1 103.1(2)
C3 C2 C1 116.8(2)
C3 C2 H2A 108.1
C1 C2 H2A 108.1
C3 C2 H2B 108.1
C1 C2 H2B 108.1
H2A C2 H2B 107.3
C2 C3 C4 117.0(2)
C2 C3 H3A 108.0
C4 C3 H3A 108.0
C2 C3 H3B 108.0
C4 C3 H3B 108.0
H3A C3 H3B 107.3
C8 C4 C7 106.0(2)
C8 C4 C3 109.1(2)
C7 C4 C3 106.4(2)
C8 C4 Mg2 115.83(19)
C7 C4 Mg2 105.30(19)
C3 C4 Mg2 113.48(18)
C1 C5 H5A 109.5
C1 C5 H5B 109.5
H5A C5 H5B 109.5
C1 C5 H5C 109.5
H5A C5 H5C 109.5
H5B C5 H5C 109.5
C1 C6 H6A 109.5
C1 C6 H6B 109.5
H6A C6 H6B 109.5
C1 C6 H6C 109.5
H6A C6 H6C 109.5
H6B C6 H6C 109.5
C4 C7 H7A 109.5
C4 C7 H7B 109.5
H7A C7 H7B 109.5
C4 C7 H7C 109.5
H7A C7 H7C 109.5
H7B C7 H7C 109.5
C4 C8 H8A 109.5
C4 C8 H8B 109.5
H8A C8 H8B 109.5
C4 C8 H8C 109.5
H8A C8 H8C 109.5
H8B C8 H8C 109.5
C13 C9 C10 107.0(2)
C13 C9 C14 106.9(2)
C10 C9 C14 108.3(2)
C13 C9 Mg1 110.6(2)
C10 C9 Mg1 107.83(19)
C14 C9 Mg1 115.9(2)
C11 C10 C9 116.7(2)
C11 C10 H10A 108.1
C9 C10 H10A 108.1
C11 C10 H10B 108.1
C9 C10 H10B 108.1
H10A C10 H10B 107.3
C10 C11 C12 117.1(3)
C10 C11 H11A 108.0
C12 C11 H11A 108.0
C10 C11 H11B 108.0
C12 C11 H11B 108.0
H11A C11 H11B 107.3
C15 C12 C16 106.4(3)
C15 C12 C11 109.0(3)
C16 C12 C11 106.5(3)
C15 C12 Mg2 118.0(2)
C16 C12 Mg2 109.2(2)
C11 C12 Mg2 107.27(18)
C9 C13 H13A 109.5
C9 C13 H13B 109.5
H13A C13 H13B 109.5
C9 C13 H13C 109.5
H13A C13 H13C 109.5
H13B C13 H13C 109.5
C9 C14 H14A 109.5
C9 C14 H14B 109.5
H14A C14 H14B 109.5
C9 C14 H14C 109.5
H14A C14 H14C 109.5
H14B C14 H14C 109.5
C12 C15 H15A 109.5
C12 C15 H15B 109.5
H15A C15 H15B 109.5
C12 C15 H15C 109.5
H15A C15 H15C 109.5
H15B C15 H15C 109.5
C12 C16 H16A 109.5
C12 C16 H16B 109.5
H16A C16 H16B 109.5
C12 C16 H16C 109.5
H16A C16 H16C 109.5
H16B C16 H16C 109.5
O1 C17 C18 104.6(3)
O1 C17 H17A 110.8
C18 C17 H17A 110.8
O1 C17 H17B 110.8
C18 C17 H17B 110.8
H17A C17 H17B 108.9
C17 C18 C19 102.9(3)
C17 C18 H18A 111.2
C19 C18 H18A 111.2
C17 C18 H18B 111.2
C19 C18 H18B 111.2
H18A C18 H18B 109.1
C20 C19 C18 101.3(3)
C20 C19 H19A 111.5
C18 C19 H19A 111.5
C20 C19 H19B 111.5
C18 C19 H19B 111.5
H19A C19 H19B 109.3
C19 C20 O1 105.9(3)
C19 C20 H20A 110.6
O1 C20 H20A 110.6
C19 C20 H20B 110.6
O1 C20 H20B 110.6
H20A C20 H20B 108.7
O2 C21 C22 105.8(3)
O2 C21 H21A 110.6
C22 C21 H21A 110.6
O2 C21 H21B 110.6
C22 C21 H21B 110.6
H21A C21 H21B 108.7
C21 C22 C23 102.7(3)
C21 C22 H22A 111.2
C23 C22 H22A 111.2
C21 C22 H22B 111.2
C23 C22 H22B 111.2
H22A C22 H22B 109.1
C22 C23 C24 102.9(3)
C22 C23 H23A 111.2
C24 C23 H23A 111.2
C22 C23 H23B 111.2
C24 C23 H23B 111.2
H23A C23 H23B 109.1
O2 C24 C23 105.7(3)
O2 C24 H24A 110.6
C23 C24 H24A 110.6
O2 C24 H24B 110.6
C23 C24 H24B 110.6
H24A C24 H24B 108.7
O3 C25 C26 104.3(3)
O3 C25 H25A 110.9
C26 C25 H25A 110.9
O3 C25 H25B 110.9
C26 C25 H25B 110.9
H25A C25 H25B 108.9
C25 C26 C27 105.5(3)
C25 C26 H26A 110.6
C27 C26 H26A 110.6
C25 C26 H26B 110.6
C27 C26 H26B 110.6
H26A C26 H26B 108.8
C26 C27 C28 104.5(3)
C26 C27 H27A 110.8
C28 C27 H27A 110.8
C26 C27 H27B 110.8
C28 C27 H27B 110.8
H27A C27 H27B 108.9
O3 C28 C27 106.3(3)
O3 C28 H28A 110.5
C27 C28 H28A 110.5
O3 C28 H28B 110.5
C27 C28 H28B 110.5
H28A C28 H28B 108.7
O4 C29 C30 106.0(3)
O4 C29 H29A 110.5
C30 C29 H29A 110.5
O4 C29 H29B 110.5
C30 C29 H29B 110.5
H29A C29 H29B 108.7
C29 C30 C31 104.7(4)
C29 C30 H30A 110.8
C31 C30 H30A 110.8
C29 C30 H30B 110.8
C31 C30 H30B 110.8
H30A C30 H30B 108.9
C32 C31 C30 102.9(4)
C32 C31 H31A 111.2
C30 C31 H31A 111.2
C32 C31 H31B 111.2
C30 C31 H31B 111.2
H31A C31 H31B 109.1
O4 C32 C31 106.2(3)
O4 C32 H32A 110.5
C31 C32 H32A 110.5
O4 C32 H32B 110.5
C31 C32 H32B 110.5
H32A C32 H32B 108.7

loop_
_geom_bond_atom_site_label_1
_geom_bond_atom_site_label_2
_geom_bond_distance
Mg1 O1 2.078(2)
Mg1 O2 2.099(2)
Mg1 C1 2.176(3)
Mg1 C9 2.194(3)
Mg2 O4 2.079(2)
Mg2 O3 2.093(2)
Mg2 C4 2.180(3)
Mg2 C12 2.189(3)
O1 C17 1.445(4)
O1 C20 1.480(4)
O2 C24 1.445(4)
O2 C21 1.446(4)
O3 C25 1.439(4)
O3 C28 1.450(4)
O4 C29 1.446(5)
O4 C32 1.449(4)
C1 C5 1.527(4)
C1 C2 1.534(4)
C1 C6 1.540(5)
C2 C3 1.528(4)
C2 H2A 0.9900
C2 H2B 0.9900
C3 C4 1.536(4)
C3 H3A 0.9900
C3 H3B 0.9900
C4 C8 1.531(4)
C4 C7 1.536(4)
C5 H5A 0.9800
C5 H5B 0.9800
C5 H5C 0.9800
C6 H6A 0.9800
C6 H6B 0.9800
C6 H6C 0.9800
C7 H7A 0.9800
C7 H7B 0.9800
C7 H7C 0.9800
C8 H8A 0.9800
C8 H8B 0.9800
C8 H8C 0.9800
C9 C13 1.524(4)
C9 C10 1.535(4)
C9 C14 1.539(4)
C10 C11 1.525(4)
C10 H10A 0.9900
C10 H10B 0.9900
C11 C12 1.536(4)
C11 H11A 0.9900
C11 H11B 0.9900
C12 C15 1.526(5)
C12 C16 1.534(5)
C13 H13A 0.9800
C13 H13B 0.9800
C13 H13C 0.9800
C14 H14A 0.9800
C14 H14B 0.9800
C14 H14C 0.9800
C15 H15A 0.9800
C15 H15B 0.9800
C15 H15C 0.9800
C16 H16A 0.9800
C16 H16B 0.9800
C16 H16C 0.9800
C17 C18 1.514(4)
C17 H17A 0.9900
C17 H17B 0.9900
C18 C19 1.522(5)
C18 H18A 0.9900
C18 H18B 0.9900
C19 C20 1.458(5)
C19 H19A 0.9900
C19 H19B 0.9900
C20 H20A 0.9900
C20 H20B 0.9900
C21 C22 1.500(5)
C21 H21A 0.9900
C21 H21B 0.9900
C22 C23 1.505(6)
C22 H22A 0.9900
C22 H22B 0.9900
C23 C24 1.505(5)
C23 H23A 0.9900
C23 H23B 0.9900
C24 H24A 0.9900
C24 H24B 0.9900
C25 C26 1.471(6)
C25 H25A 0.9900
C25 H25B 0.9900
C26 C27 1.481(6)
C26 H26A 0.9900
C26 H26B 0.9900
C27 C28 1.508(5)
C27 H27A 0.9900
C27 H27B 0.9900
C28 H28A 0.9900
C28 H28B 0.9900
C29 C30 1.471(5)
C29 H29A 0.9900
C29 H29B 0.9900
C30 C31 1.503(6)
C30 H30A 0.9900
C30 H30B 0.9900
C31 C32 1.455(6)
C31 H31A 0.9900
C31 H31B 0.9900
C32 H32A 0.9900
C32 H32B 0.9900
